data_7009941
loop_
_publ_author_name
'Martz, J.'
'Graf, E.'
'Hosseini, M. W.'
'De Cian, A.'
'Fischer, J.'

_publ_section_title
;
 Directional 1-D inclusion networks: self-assembly of unsymmetrical
 koilands into directional koilates in the crystalline
 phase&#x200A;&#x2020;
;
_journal_issue 21
_journal_name_full 'Journal of the Chemical Society, Dalton Transactions'
_journal_page_first 3791
_journal_paper_doi 10.1039/b004538l
_journal_year 2000
_chemical_formula_moiety 'C102 H104 O8 Si2'
_chemical_formula_sum 'C102 H104 O8 Si2'
_chemical_formula_weight 1514.13
_chemical_name_systematic ' ?'
_space_group_IT_number 2
_symmetry_cell_setting triclinic
_symmetry_space_group_name_Hall '-P 1'
_symmetry_space_group_name_H-M 'P -1'
_cell_angle_alpha 65.355(5)
_cell_angle_beta 72.286(5)
_cell_angle_gamma 64.786(5)
_cell_formula_units_Z 2
_cell_length_a 15.3269(5)
_cell_length_b 17.4756(6)
_cell_length_c 19.0824(6)
_cell_measurement_temperature 173
_cell_volume 4152.8(3)
_computing_publication_material CIFGEN_IN_OpenMoleN_(_1997)
_computing_structure_refinement LSFM_OpenMoleN_(_1997)
_computing_structure_solution Direct_methods_(SIR,_Burla_et_al.,_1989)
_diffrn_ambient_temperature 173
_diffrn_measurement_details
;
  18973 reflections were collected using program Collect
 ("Collect" Data collection software, Nonius B.V., 1998)
 The conditions were as follow : crystal to detector distance =  36. mm.
 Scan angle =  1.9 deg 1 scans of  120 sec per frame.
 Data collection was divided into  5 set(s)
 with the following starting angles and number of frames :

 Set 1 Theta =    6.40 Omega =    0.00 Kappa =    0.00   96 frames
 Set 2 Theta =   -3.10 Kappa =  139.00 Phi   =    0.00   20 frames
 Set 3 Theta =   -2.20 Kappa = -169.00 Phi   =    0.00   25 frames
 Set 4 Theta =   -6.40 Kappa =  -82.00 Phi   =    0.00   26 frames
 Set 5 Theta =   -6.40 Kappa =  -85.00 Phi   =    0.00   25 frames
 Friedel pairs were averaged. Internal R = 0.08
;
_diffrn_measurement_device_type KappaCCD
_diffrn_measurement_method '\p scans'
_diffrn_radiation_monochromator graphite
_diffrn_radiation_type Mo-K\a
_diffrn_radiation_wavelength 0.71073
_diffrn_reflns_av_R_equivalents 0.080
_diffrn_reflns_av_sigmaI/netI 0.333
_diffrn_reflns_limit_h_max 19
_diffrn_reflns_limit_h_min 0
_diffrn_reflns_limit_k_max 22
_diffrn_reflns_limit_k_min -20
_diffrn_reflns_limit_l_max 24
_diffrn_reflns_limit_l_min -23
_diffrn_reflns_number 18973
_diffrn_reflns_theta_max 27.49
_diffrn_reflns_theta_min 2.5
_diffrn_source xray_tube
_diffrn_standards_decay_% 0
_exptl_absorpt_coefficient_mu 0.102
_exptl_absorpt_correction_type none
_exptl_crystal_colour colorless
_exptl_crystal_density_diffrn 1.21
_exptl_crystal_density_method none
_exptl_crystal_description prism
_exptl_crystal_F_000 1616
_exptl_crystal_size_max 0.20
_exptl_crystal_size_mid 0.20
_exptl_crystal_size_min 0.14
_refine_diff_density_max 0.690
_refine_diff_density_min -0.094
_refine_ls_extinction_method none
_refine_ls_goodness_of_fit_all 5.930
_refine_ls_goodness_of_fit_ref 1.036
_refine_ls_hydrogen_treatment noref
_refine_ls_matrix_type full
_refine_ls_number_constraints 0
_refine_ls_number_parameters 1009
_refine_ls_number_reflns 11390
_refine_ls_number_restraints 0
_refine_ls_R_factor_all 0.117
_refine_ls_R_factor_gt 0.056
_refine_ls_shift/esd_mean 0.000
_refine_ls_shift/su_max 0.015
_refine_ls_structure_factor_coef F
_refine_ls_weighting_details 'w = 4Fo^2^/(\s^2^(Fo^2^)+0.0004 Fo^4^)+0.2'
_refine_ls_weighting_scheme calc
_refine_ls_wR_factor_all 0.342
_refine_ls_wR_factor_ref 0.065
_reflns_number_gt 11390
_reflns_number_total 18973
_reflns_threshold_expression >3.0\s(I)
_cod_data_source_file b004538l.txt
_cod_data_source_block st568
_cod_depositor_comments
;
The following automatic conversions were performed:

'_refine_ls_weighting_scheme' value '4Fo^2^/(\s^2^(Fo^2^)+0.0004
Fo^4^)+0.2' was changed to 'calc'. New tag
'_refine_ls_weighting_details' was created. The value of the new tag
was set to 'w = 4Fo^2^/(\s^2^(Fo^2^)+0.0004 Fo^4^)+0.2'.

Automatic conversion script
Id: cif_fix_values 3143 2015-03-26 13:38:13Z robertas 
;
_cod_original_cell_volume 4152.84(5)
_cod_original_sg_symbol_H-M P-1
_cod_database_code 7009941

loop_
_symmetry_equiv_pos_as_xyz
x,y,z
-x,-y,-z

loop_
_atom_site_label
_atom_site_fract_x
_atom_site_fract_y
_atom_site_fract_z
_atom_site_U_iso_or_equiv
_atom_site_adp_type
_atom_site_calc_flag
_atom_site_calc_attached_atom
_atom_site_type_symbol
Si1 0.64026(5) 0.61822(4) 0.29285(4) 0.0185(3) Uani ? ? Si
O1 0.7271(1) 0.5781(1) 0.34410(9) 0.0208(7) Uani ? ? O
C1 0.7640(2) 0.6074(1) 0.3829(1) 0.0190(9) Uani ? ? C
C2 0.8645(2) 0.5936(1) 0.3645(1) 0.018(1) Uani ? ? C
C3 0.9013(2) 0.6277(2) 0.3989(1) 0.025(1) Uani ? ? C
C4 0.8429(2) 0.6747(2) 0.4505(1) 0.027(1) Uani ? ? C
C5 0.7460(2) 0.6791(2) 0.4723(1) 0.026(1) Uani ? ? C
C6 0.7053(2) 0.6441(2) 0.4412(1) 0.021(1) Uani ? ? C
C7 0.8867(2) 0.7173(2) 0.4813(2) 0.038(1) Uani ? ? C
C8 0.9553(3) 0.6443(2) 0.5369(2) 0.082(2) Uani ? ? C
C9 0.9451(3) 0.7712(2) 0.4117(2) 0.087(2) Uani ? ? C
C10 0.8093(2) 0.7837(2) 0.5191(2) 0.070(2) Uani ? ? C
C11 0.5994(2) 0.6494(2) 0.4708(1) 0.024(1) Uani ? ? C
C12 0.5307(2) 0.7326(2) 0.4203(1) 0.022(1) Uani ? ? C
C13 0.5050(2) 0.7299(1) 0.3576(1) 0.022(1) Uani ? ? C
O2 0.5338(1) 0.6475(1) 0.34682(9) 0.0224(7) Uani ? ? O
C14 0.4528(2) 0.8070(2) 0.3034(1) 0.022(1) Uani ? ? C
C15 0.4215(2) 0.8886(2) 0.3160(1) 0.024(1) Uani ? ? C
C16 0.4418(2) 0.8947(2) 0.3799(1) 0.026(1) Uani ? ? C
C17 0.4976(2) 0.8157(2) 0.4306(1) 0.026(1) Uani ? ? C
C18 0.4073(2) 0.9837(2) 0.3956(2) 0.032(1) Uani ? ? C
C19 0.4971(3) 1.0073(2) 0.3872(2) 0.058(2) Uani ? ? C
C20 0.3401(2) 1.0619(2) 0.3386(2) 0.041(1) Uani ? ? C
C21 0.3511(3) 0.9732(2) 0.4787(2) 0.046(1) Uani ? ? C
C22 0.4274(2) 0.7993(2) 0.2368(1) 0.025(1) Uani ? ? C
C23 0.5004(2) 0.7978(2) 0.1608(1) 0.022(1) Uani ? ? C
C24 0.6019(2) 0.7532(1) 0.1537(1) 0.0189(9) Uani ? ? C
O3 0.6504(1) 0.7063(1) 0.21898(9) 0.0180(6) Uani ? ? O
C25 0.6588(2) 0.7561(1) 0.0793(1) 0.0210(9) Uani ? ? C
C26 0.6109(2) 0.8021(2) 0.0144(1) 0.026(1) Uani ? ? C
C27 0.5098(2) 0.8442(2) 0.0187(1) 0.027(1) Uani ? ? C
C28 0.4574(2) 0.8410(2) 0.0928(1) 0.026(1) Uani ? ? C
C29 0.4607(2) 0.8901(2) -0.0554(2) 0.034(1) Uani ? ? C
C30 0.4882(3) 0.8207(3) -0.0957(2) 0.084(2) Uani ? ? C
C31 0.3503(3) 0.9231(4) -0.0373(2) 0.077(2) Uani ? ? C
C32 0.4990(3) 0.9615(3) -0.1125(2) 0.102(2) Uani ? ? C
C33 0.7684(2) 0.7044(2) 0.0640(1) 0.021(1) Uani ? ? C
C34 0.8366(2) 0.6979(1) 0.1109(1) 0.0184(9) Uani ? ? C
C35 0.8661(2) 0.6220(1) 0.1758(1) 0.0190(9) Uani ? ? C
O4 0.8285(1) 0.5546(1) 0.19592(9) 0.0215(7) Uani ? ? O
C36 0.9220(2) 0.6179(1) 0.2234(1) 0.019(1) Uani ? ? C
C37 0.9592(2) 0.6869(2) 0.1990(1) 0.024(1) Uani ? ? C
C38 0.9377(2) 0.7616(2) 0.1320(1) 0.023(1) Uani ? ? C
C39 0.8737(2) 0.7660(2) 0.0902(1) 0.019(1) Uani ? ? C
C40 0.9834(2) 0.8346(2) 0.1053(2) 0.030(1) Uani ? ? C
C41 1.0105(2) 0.8390(2) 0.1743(2) 0.052(1) Uani ? ? C
C42 0.9124(2) 0.9274(2) 0.0663(2) 0.040(1) Uani ? ? C
C43 1.0769(2) 0.8115(2) 0.0469(2) 0.047(1) Uani ? ? C
C44 0.9321(2) 0.5491(2) 0.3046(1) 0.022(1) Uani ? ? C
Si2 0.85769(5) 0.44888(4) 0.21465(4) 0.0183(2) Uani ? ? Si
O5 0.7988(1) 0.4338(1) 0.16648(9) 0.0220(7) Uani ? ? O
C45 0.7883(2) 0.4674(1) 0.0881(1) 0.023(1) Uani ? ? C
C46 0.6941(2) 0.5196(2) 0.0691(1) 0.030(1) Uani ? ? C
C47 0.6836(2) 0.5536(2) -0.0099(2) 0.038(1) Uani ? ? C
C48 0.7614(2) 0.5365(2) -0.0688(2) 0.040(1) Uani ? ? C
C49 0.8532(2) 0.4821(2) -0.0468(2) 0.037(1) Uani ? ? C
C50 0.8690(2) 0.4467(2) 0.0308(1) 0.026(1) Uani ? ? C
C51 0.7487(2) 0.5773(2) -0.1541(2) 0.051(2) Uani ? ? C
C52 0.7556(2) 0.6700(2) -0.1935(2) 0.050(2) Uani ? ? C
C53 0.7689(2) 0.7168(2) -0.1619(2) 0.050(2) Uani ? ? C
C54 0.9741(2) 0.3962(2) 0.0445(1) 0.025(1) Uani ? ? C
C55 0.9970(2) 0.3126(2) 0.1152(1) 0.022(1) Uani ? ? C
C56 1.0000(2) 0.3185(2) 0.1851(1) 0.022(1) Uani ? ? C
O6 0.9751(1) 0.4047(1) 0.18819(9) 0.0225(7) Uani ? ? O
C57 1.0214(2) 0.2438(2) 0.2516(1) 0.021(1) Uani ? ? C
C58 1.0414(2) 0.1599(2) 0.2470(1) 0.023(1) Uani ? ? C
C59 1.0394(2) 0.1507(2) 0.1784(1) 0.024(1) Uani ? ? C
C60 1.0178(2) 0.2278(2) 0.1133(1) 0.025(1) Uani ? ? C
C61 1.0617(2) 0.0600(2) 0.1727(2) 0.031(1) Uani ? ? C
C62 1.1659(2) 0.0182(2) 0.1402(2) 0.032(1) Uani ? ? C
C63 1.2356(2) 0.0506(2) 0.1213(2) 0.045(2) Uani ? ? C
C64 1.0189(2) 0.2549(2) 0.3269(1) 0.024(1) Uani ? ? C
C65 0.9246(2) 0.2532(2) 0.3831(1) 0.024(1) Uani ? ? C
C66 0.8354(2) 0.3229(1) 0.3708(1) 0.022(1) Uani ? ? C
O7 0.8270(1) 0.4011(1) 0.30658(9) 0.0213(7) Uani ? ? O
C67 0.7498(2) 0.3195(2) 0.4250(1) 0.025(1) Uani ? ? C
C68 0.7556(2) 0.2432(2) 0.4912(2) 0.029(1) Uani ? ? C
C69 0.8428(2) 0.1719(2) 0.5055(2) 0.030(1) Uani ? ? C
C70 0.9260(2) 0.1782(2) 0.4513(1) 0.027(1) Uani ? ? C
C71 0.8458(2) 0.0907(2) 0.5792(2) 0.040(2) Uani ? ? C
C72 0.8292(2) 0.1072(2) 0.6534(2) 0.045(2) Uani ? ? C
C73 0.8278(3) 0.1787(3) 0.6614(2) 0.056(2) Uani ? ? C
C74 0.6528(2) 0.3958(2) 0.4125(1) 0.027(1) Uani ? ? C
C75 0.6153(2) 0.4046(2) 0.3439(1) 0.024(1) Uani ? ? C
C76 0.6148(2) 0.4745(1) 0.2731(1) 0.022(1) Uani ? ? C
O8 0.6450(1) 0.5434(1) 0.26318(9) 0.0249(7) Uani ? ? O
C77 0.5938(2) 0.4753(2) 0.2062(1) 0.026(1) Uani ? ? C
C78 0.5669(2) 0.4051(2) 0.2136(2) 0.036(1) Uani ? ? C
C79 0.5631(2) 0.3350(2) 0.2837(2) 0.035(1) Uani ? ? C
C80 0.5881(2) 0.3355(2) 0.3475(2) 0.029(1) Uani ? ? C
C81 0.5325(2) 0.2601(2) 0.2903(2) 0.048(1) Uani ? ? C
C82 0.4263(2) 0.2794(2) 0.3096(2) 0.049(1) Uani ? ? C
C83 0.3607(2) 0.3516(2) 0.3244(2) 0.051(2) Uani ? ? C
C84 0.6043(2) 0.5466(2) 0.1286(1) 0.030(1) Uani ? ? C
C85 0.7665(2) 0.0582(2) 0.2511(2) 0.036(1) Uani ? ? C
C86 0.7812(2) 0.0615(2) 0.3185(2) 0.048(1) Uani ? ? C
C87 0.7972(2) 0.1351(2) 0.3166(2) 0.057(2) Uani ? ? C
C88 0.7986(2) 0.2056(2) 0.2482(2) 0.050(1) Uani ? ? C
C89 0.7853(2) 0.2028(2) 0.1811(2) 0.048(2) Uani ? ? C
C90 0.7697(2) 0.1296(2) 0.1823(2) 0.044(1) Uani ? ? C
C91 0.7463(2) -0.0169(2) 0.2537(2) 0.036(1) Uani ? ? C
C92 0.7287(2) -0.0782(2) 0.2564(2) 0.035(1) Uani ? ? C
C93 0.7072(2) -0.1541(2) 0.2597(2) 0.042(1) Uani ? ? C
C94 0.2912(2) 0.5963(2) 0.2441(2) 0.053(2) Uani ? ? C
C95 0.3563(3) 0.6004(2) 0.2788(2) 0.057(2) Uani ? ? C
C96 0.3407(3) 0.5838(2) 0.3583(3) 0.063(2) Uani ? ? C
C97 0.2601(3) 0.5625(3) 0.4049(3) 0.058(2) Uani ? ? C
C98 0.1950(3) 0.5557(3) 0.3719(3) 0.059(2) Uani ? ? C
C99 0.2095(3) 0.5740(3) 0.2930(3) 0.062(2) Uani ? ? C
C100 0.3093(3) 0.6131(2) 0.1597(3) 0.066(2) Uani ? ? C
C101 0.3244(3) 0.6257(2) 0.0918(2) 0.072(2) Uani ? ? C
C102 0.3404(4) 0.6431(3) 0.0093(3) 0.104(3) Uani ? ? C
H1 0.9691 0.6186 0.3868 0.0325 Uiso calc C3 H
H2 0.7056 0.7070 0.5100 0.0347 Uiso calc C5 H
H3 0.9823 0.6704 0.5559 0.0994 Uiso calc C8 H
H4 0.9207 0.6100 0.5793 0.0994 Uiso calc C8 H
H5 1.0063 0.6064 0.5104 0.0994 Uiso calc C8 H
H6 0.9722 0.7976 0.4304 0.0955 Uiso calc C9 H
H7 0.9961 0.7321 0.3864 0.0955 Uiso calc C9 H
H8 0.9028 0.8170 0.3758 0.0955 Uiso calc C9 H
H9 0.8397 0.8080 0.5371 0.0802 Uiso calc C10 H
H10 0.7692 0.8307 0.4820 0.0802 Uiso calc C10 H
H11 0.7705 0.7542 0.5619 0.0802 Uiso calc C10 H
H12 0.5824 0.6508 0.5226 0.0328 Uiso calc C11 H
H13 0.5929 0.5979 0.4706 0.0328 Uiso calc C11 H
H14 0.3852 0.9417 0.2800 0.0344 Uiso calc C15 H
H15 0.5136 0.8186 0.4736 0.0344 Uiso calc C17 H
H16 0.4761 1.0621 0.3969 0.0730 Uiso calc C19 H
H17 0.5381 0.9607 0.4238 0.0730 Uiso calc C19 H
H18 0.5322 1.0135 0.3359 0.0730 Uiso calc C19 H
H19 0.3207 1.1151 0.3504 0.0584 Uiso calc C20 H
H20 0.3740 1.0701 0.2867 0.0584 Uiso calc C20 H
H21 0.2839 1.0488 0.3435 0.0584 Uiso calc C20 H
H22 0.3298 1.0279 0.4884 0.0631 Uiso calc C21 H
H23 0.2961 0.9582 0.4841 0.0631 Uiso calc C21 H
H24 0.3925 0.9268 0.5151 0.0631 Uiso calc C21 H
H25 0.3697 0.8488 0.2226 0.0340 Uiso calc C22 H
H26 0.4139 0.7451 0.2568 0.0340 Uiso calc C22 H
H27 0.6491 0.8049 -0.0357 0.0345 Uiso calc C26 H
H28 0.3886 0.8698 0.0977 0.0364 Uiso calc C28 H
H29 0.4582 0.8485 -0.1413 0.1047 Uiso calc C30 H
H30 0.5570 0.7983 -0.1098 0.1047 Uiso calc C30 H
H31 0.4662 0.7726 -0.0609 0.1047 Uiso calc C30 H
H32 0.3239 0.9506 -0.0846 0.1358 Uiso calc C31 H
H33 0.3292 0.8738 -0.0047 0.1358 Uiso calc C31 H
H34 0.3287 0.9656 -0.0114 0.1358 Uiso calc C31 H
H35 0.4684 0.9891 -0.1577 0.1394 Uiso calc C32 H
H36 0.4859 1.0052 -0.0898 0.1394 Uiso calc C32 H
H37 0.5675 0.9361 -0.1267 0.1394 Uiso calc C32 H
H38 0.7906 0.7319 0.0107 0.0279 Uiso calc C33 H
H39 0.7752 0.6447 0.0725 0.0279 Uiso calc C33 H
H40 1.0009 0.6827 0.2295 0.0303 Uiso calc C37 H
H41 0.8548 0.8176 0.0458 0.0282 Uiso calc C39 H
H42 1.0384 0.8844 0.1561 0.0619 Uiso calc C41 H
H43 0.9535 0.8526 0.2112 0.0619 Uiso calc C41 H
H44 1.0563 0.7828 0.1985 0.0619 Uiso calc C41 H
H45 0.9420 0.9712 0.0504 0.0549 Uiso calc C42 H
H46 0.8965 0.9271 0.0220 0.0549 Uiso calc C42 H
H47 0.8545 0.9413 0.1023 0.0549 Uiso calc C42 H
H48 1.1060 0.8559 0.0299 0.0601 Uiso calc C43 H
H49 1.1214 0.7546 0.0715 0.0601 Uiso calc C43 H
H50 1.0610 0.8099 0.0033 0.0601 Uiso calc C43 H
H51 0.9147 0.5008 0.3094 0.0284 Uiso calc C44 H
H52 0.9976 0.5269 0.3132 0.0284 Uiso calc C44 H
H53 0.6205 0.5901 -0.0238 0.0484 Uiso calc C47 H
H54 0.9070 0.4686 -0.0860 0.0491 Uiso calc C49 H
H55 0.6863 0.5810 -0.1574 0.0662 Uiso calc C51 H
H56 0.7980 0.5390 -0.1810 0.0662 Uiso calc C51 H
H57 0.7498 0.6972 -0.2474 0.0662 Uiso calc C52 H
H58 0.7721 0.7748 -0.1925 0.0669 Uiso calc C53 H
H59 0.7752 0.6929 -0.1082 0.0669 Uiso calc C53 H
H60 0.9968 0.4369 0.0483 0.0373 Uiso calc C54 H
H61 1.0100 0.3791 -0.0001 0.0373 Uiso calc C54 H
H62 1.0567 0.1079 0.2917 0.0335 Uiso calc C58 H
H63 1.0172 0.2222 0.0660 0.0333 Uiso calc C60 H
H64 1.0209 0.0673 0.1399 0.0415 Uiso calc C61 H
H65 1.0476 0.0207 0.2235 0.0415 Uiso calc C61 H
H66 1.1827 -0.0371 0.1326 0.0470 Uiso calc C62 H
H67 1.2996 0.0190 0.1011 0.0635 Uiso calc C63 H
H68 1.2223 0.1057 0.1279 0.0635 Uiso calc C63 H
H69 1.0260 0.3107 0.3148 0.0326 Uiso calc C64 H
H70 1.0718 0.2075 0.3517 0.0326 Uiso calc C64 H
H71 0.6981 0.2397 0.5277 0.0396 Uiso calc C68 H
H72 0.9861 0.1301 0.4606 0.0383 Uiso calc C70 H
H73 0.9082 0.0459 0.5750 0.0612 Uiso calc C71 H
H74 0.7969 0.0694 0.5820 0.0612 Uiso calc C71 H
H75 0.8184 0.0608 0.7002 0.0669 Uiso calc C72 H
H76 0.8165 0.1820 0.7120 0.0772 Uiso calc C73 H
H77 0.8382 0.2271 0.6165 0.0772 Uiso calc C73 H
H78 0.6612 0.4503 0.4030 0.0365 Uiso calc C74 H
H79 0.6064 0.3846 0.4581 0.0365 Uiso calc C74 H
H80 0.5507 0.4050 0.1693 0.0436 Uiso calc C78 H
H81 0.5868 0.2874 0.3953 0.0421 Uiso calc C80 H
H82 0.5627 0.2076 0.3301 0.0621 Uiso calc C81 H
H83 0.5546 0.2496 0.2419 0.0621 Uiso calc C81 H
H84 0.4032 0.2359 0.3116 0.0618 Uiso calc C82 H
H85 0.2934 0.3585 0.3363 0.0654 Uiso calc C83 H
H86 0.3804 0.3969 0.3231 0.0654 Uiso calc C83 H
H87 0.5480 0.5664 0.1057 0.0375 Uiso calc C84 H
H88 0.6065 0.5950 0.1381 0.0375 Uiso calc C84 H
H89 0.7802 0.0130 0.3660 0.0609 Uiso calc C86 H
H90 0.8071 0.1366 0.3628 0.0685 Uiso calc C87 H
H91 0.8088 0.2561 0.2471 0.0638 Uiso calc C88 H
H92 0.7869 0.2513 0.1337 0.0643 Uiso calc C89 H
H93 0.7610 0.1284 0.1357 0.0556 Uiso calc C90 H
H94 0.6441 -0.1331 0.2464 0.0571 Uiso calc C93 H
H95 0.7545 -0.1818 0.2239 0.0571 Uiso calc C93 H
H96 0.7091 -0.1966 0.3110 0.0571 Uiso calc C93 H
H97 0.4123 0.6147 0.2474 0.0800 Uiso calc C95 H
H98 0.3857 0.5872 0.3809 0.0888 Uiso calc C96 H
H99 0.2489 0.5525 0.4593 0.0921 Uiso calc C97 H
H100 0.1409 0.5386 0.4041 0.0921 Uiso calc C98 H
H101 0.1636 0.5715 0.2707 0.0928 Uiso calc C99 H
H102 0.3967 0.5970 -0.0038 0.1310 Uiso calc C102 H
H103 0.2852 0.6447 -0.0049 0.1310 Uiso calc C102 H
H104 0.3498 0.6993 -0.0179 0.1310 Uiso calc C102 H

loop_
_atom_site_aniso_label
_atom_site_aniso_U_11
_atom_site_aniso_U_22
_atom_site_aniso_U_33
_atom_site_aniso_U_12
_atom_site_aniso_U_13
_atom_site_aniso_U_23
_atom_site_aniso_type_symbol
Si1 0.0203(3) 0.0158(2) 0.0197(3) -0.0065(2) -0.0023(2) -0.0061(2) Si
O1 0.0228(7) 0.0179(6) 0.0220(7) -0.0063(5) -0.0040(5) -0.0073(5) O
C1 0.026(1) 0.0164(9) 0.0164(9) -0.0081(7) -0.0072(7) -0.0017(7) C
C2 0.027(1) 0.0138(9) 0.016(1) -0.0062(7) -0.0048(8) -0.0007(7) C
C3 0.022(1) 0.024(1) 0.027(1) -0.0060(7) -0.0068(8) -0.0079(8) C
C4 0.030(1) 0.024(1) 0.026(1) -0.0068(8) -0.0105(8) -0.0081(7) C
C5 0.032(1) 0.026(1) 0.020(1) -0.0040(8) -0.0059(9) -0.0105(7) C
C6 0.027(1) 0.019(1) 0.018(1) -0.0062(8) -0.0042(8) -0.0031(7) C
C7 0.037(1) 0.036(1) 0.040(1) -0.0091(8) -0.0111(9) -0.0206(8) C
C8 0.089(2) 0.058(2) 0.107(2) 0.002(1) -0.069(1) -0.041(1) C
C9 0.097(2) 0.093(1) 0.074(2) -0.069(1) 0.005(1) -0.043(1) C
C10 0.058(2) 0.067(1) 0.090(2) -0.023(1) -0.004(1) -0.0560(9) C
C11 0.028(1) 0.026(1) 0.019(1) -0.0089(8) -0.0004(9) -0.0081(8) C
C12 0.020(1) 0.023(1) 0.021(1) -0.0089(7) 0.0032(8) -0.0075(7) C
C13 0.020(1) 0.0206(9) 0.024(1) -0.0090(7) 0.0052(8) -0.0112(7) C
O2 0.0216(7) 0.0210(6) 0.0250(7) -0.0083(5) 0.0015(6) -0.0091(5) O
C14 0.018(1) 0.025(1) 0.023(1) -0.0053(8) 0.0015(8) -0.0098(8) C
C15 0.024(1) 0.022(1) 0.027(1) -0.0044(8) -0.0009(9) -0.0078(8) C
C16 0.027(1) 0.024(1) 0.027(1) -0.0086(8) 0.0037(9) -0.0111(8) C
C17 0.028(1) 0.031(1) 0.022(1) -0.0100(8) 0.0012(9) -0.0130(7) C
C18 0.038(1) 0.024(1) 0.036(1) -0.0069(9) 0.000(1) -0.0155(8) C
C19 0.059(2) 0.043(1) 0.079(2) -0.021(1) -0.008(1) -0.030(1) C
C20 0.055(2) 0.025(1) 0.049(2) -0.009(1) -0.001(1) -0.017(1) C
C21 0.062(2) 0.037(1) 0.044(1) -0.007(1) 0.000(1) -0.0264(9) C
C22 0.022(1) 0.028(1) 0.026(1) -0.0053(8) -0.0031(9) -0.0103(8) C
C23 0.024(1) 0.0199(9) 0.023(1) -0.0059(7) -0.0034(8) -0.0085(7) C
C24 0.023(1) 0.0136(8) 0.021(1) -0.0062(7) -0.0050(8) -0.0053(7) C
O3 0.0204(7) 0.0158(6) 0.0181(7) -0.0048(5) -0.0049(5) -0.0037(5) O
C25 0.025(1) 0.0168(9) 0.022(1) -0.0084(7) -0.0036(8) -0.0064(7) C
C26 0.030(1) 0.027(1) 0.021(1) -0.0082(8) -0.0034(9) -0.0082(8) C
C27 0.029(1) 0.027(1) 0.024(1) -0.0048(8) -0.0092(9) -0.0058(8) C
C28 0.021(1) 0.027(1) 0.033(1) -0.0006(8) -0.0067(9) -0.0131(8) C
C29 0.033(1) 0.046(1) 0.026(1) -0.004(1) -0.013(1) -0.008(1) C
C30 0.078(2) 0.098(2) 0.076(2) -0.005(2) -0.039(1) -0.046(1) C
C31 0.046(2) 0.184(4) 0.054(2) 0.009(2) -0.028(1) -0.050(2) C
C32 0.141(2) 0.111(3) 0.069(2) -0.079(2) -0.076(2) 0.049(2) C
C33 0.025(1) 0.0195(9) 0.018(1) -0.0071(7) -0.0037(8) -0.0052(7) C
C34 0.0172(9) 0.0192(9) 0.0187(9) -0.0048(7) 0.0013(8) -0.0097(7) C
C35 0.0184(9) 0.0183(9) 0.021(1) -0.0080(7) 0.0032(8) -0.0097(7) C
O4 0.0239(7) 0.0168(6) 0.0249(7) -0.0076(5) -0.0029(6) -0.0081(5) O
C36 0.018(1) 0.0193(9) 0.020(1) -0.0038(7) -0.0005(8) -0.0083(7) C
C37 0.020(1) 0.026(1) 0.026(1) -0.0086(7) -0.0045(8) -0.0089(7) C
C38 0.026(1) 0.0232(9) 0.021(1) -0.0105(7) -0.0003(8) -0.0081(7) C
C39 0.022(1) 0.0164(9) 0.019(1) -0.0055(7) -0.0005(8) -0.0029(7) C
C40 0.032(1) 0.030(1) 0.027(1) -0.0179(8) -0.0013(9) -0.0064(8) C
C41 0.071(1) 0.042(1) 0.048(1) -0.0406(8) -0.012(1) -0.0084(9) C
C42 0.049(1) 0.026(1) 0.051(2) -0.0212(9) -0.010(1) -0.003(1) C
C43 0.039(1) 0.049(1) 0.053(2) -0.0277(9) 0.008(1) -0.017(1) C
C44 0.022(1) 0.0181(9) 0.025(1) -0.0054(7) -0.0075(8) -0.0056(7) C
Si2 0.0206(3) 0.0155(2) 0.0192(3) -0.0069(2) -0.0014(2) -0.0063(2) Si
O5 0.0241(7) 0.0216(6) 0.0204(7) -0.0086(5) -0.0030(6) -0.0078(5) O
C45 0.034(1) 0.0168(9) 0.022(1) -0.0096(7) -0.0073(8) -0.0043(7) C
C46 0.035(1) 0.026(1) 0.029(1) -0.0102(8) -0.0088(9) -0.0100(8) C
C47 0.042(1) 0.034(1) 0.037(1) -0.0096(9) -0.017(1) -0.0100(9) C
C48 0.055(1) 0.039(1) 0.029(1) -0.017(1) -0.014(1) -0.0088(9) C
C49 0.047(1) 0.040(1) 0.027(1) -0.015(1) -0.003(1) -0.0133(9) C
C50 0.038(1) 0.021(1) 0.023(1) -0.0080(8) -0.0048(9) -0.0081(7) C
C51 0.067(2) 0.055(2) 0.036(1) -0.025(1) -0.017(1) -0.009(1) C
C52 0.056(2) 0.061(2) 0.036(1) -0.028(1) -0.014(1) -0.003(1) C
C53 0.045(2) 0.053(2) 0.051(2) -0.018(1) -0.004(1) -0.013(1) C
C54 0.033(1) 0.024(1) 0.021(1) -0.0083(9) 0.004(1) -0.0071(8) C
C55 0.022(1) 0.022(1) 0.023(1) -0.0059(8) 0.0015(9) -0.0073(8) C
C56 0.019(1) 0.0193(9) 0.028(1) -0.0059(7) 0.0006(8) -0.0102(7) C
O6 0.0218(7) 0.0187(6) 0.0281(7) -0.0062(5) -0.0008(6) -0.0102(5) O
C57 0.019(1) 0.022(1) 0.023(1) -0.0042(7) -0.0025(8) -0.0081(7) C
C58 0.024(1) 0.020(1) 0.025(1) -0.0043(8) -0.0031(9) -0.0040(8) C
C59 0.024(1) 0.020(1) 0.028(1) -0.0049(8) -0.0011(9) -0.0107(8) C
C60 0.028(1) 0.026(1) 0.022(1) -0.0068(8) -0.0005(9) -0.0110(7) C
C61 0.040(1) 0.023(1) 0.033(1) -0.0091(8) -0.009(1) -0.0084(8) C
C62 0.047(1) 0.021(1) 0.034(1) -0.005(1) -0.003(1) -0.0123(9) C
C63 0.042(2) 0.036(1) 0.059(2) -0.003(1) 0.003(1) -0.025(1) C
C64 0.024(1) 0.022(1) 0.025(1) -0.0030(8) -0.0065(9) -0.0069(8) C
C65 0.029(1) 0.024(1) 0.021(1) -0.0090(7) -0.0061(8) -0.0079(7) C
C66 0.031(1) 0.0196(9) 0.0172(9) -0.0110(7) -0.0060(8) -0.0045(7) C
O7 0.0255(7) 0.0180(7) 0.0211(7) -0.0069(5) -0.0024(6) -0.0047(5) O
C67 0.029(1) 0.0224(9) 0.024(1) -0.0103(7) -0.0019(9) -0.0081(7) C
C68 0.037(1) 0.028(1) 0.023(1) -0.0150(8) 0.001(1) -0.0056(8) C
C69 0.045(1) 0.025(1) 0.023(1) -0.0133(9) -0.007(1) -0.0020(9) C
C70 0.035(1) 0.023(1) 0.026(1) -0.0044(9) -0.0100(9) -0.0058(8) C
C71 0.055(2) 0.034(1) 0.033(2) -0.014(1) -0.005(1) 0.003(1) C
C72 0.049(2) 0.053(2) 0.034(2) -0.017(1) -0.008(1) 0.003(1) C
C73 0.059(2) 0.074(2) 0.041(2) -0.025(1) -0.007(1) -0.014(1) C
C74 0.030(1) 0.026(1) 0.025(1) -0.0119(8) 0.005(1) -0.0092(8) C
C75 0.019(1) 0.022(1) 0.034(1) -0.0060(7) 0.0022(9) -0.0128(8) C
C76 0.0175(9) 0.0176(9) 0.034(1) -0.0058(7) -0.0016(8) -0.0129(7) C
O8 0.0264(7) 0.0208(6) 0.0279(7) -0.0110(5) -0.0029(6) -0.0097(5) O
C77 0.019(1) 0.025(1) 0.037(1) -0.0060(7) -0.0040(9) -0.0138(8) C
C78 0.025(1) 0.035(1) 0.052(1) -0.0076(8) -0.0101(9) -0.0242(8) C
C79 0.027(1) 0.028(1) 0.058(1) -0.0121(8) -0.003(1) -0.0187(9) C
C80 0.026(1) 0.021(1) 0.046(1) -0.0093(8) 0.001(1) -0.0098(9) C
C81 0.042(1) 0.034(1) 0.077(2) -0.0192(9) -0.006(1) -0.023(1) C
C82 0.047(1) 0.036(1) 0.069(2) -0.0229(8) -0.016(1) -0.013(1) C
C83 0.045(1) 0.056(2) 0.054(2) -0.024(1) -0.011(1) -0.012(1) C
C84 0.028(1) 0.027(1) 0.036(1) -0.0048(8) -0.0123(8) -0.0139(8) C
C85 0.030(1) 0.036(1) 0.043(1) -0.0138(9) 0.003(1) -0.0184(9) C
C86 0.054(2) 0.047(1) 0.042(1) -0.023(1) 0.001(1) -0.018(1) C
C87 0.053(2) 0.060(1) 0.060(2) -0.023(1) -0.003(1) -0.033(1) C
C88 0.039(1) 0.045(1) 0.073(2) -0.0196(9) -0.002(1) -0.028(1) C
C89 0.042(1) 0.043(1) 0.060(2) -0.022(1) -0.007(1) -0.008(1) C
C90 0.043(1) 0.044(1) 0.046(1) -0.0206(9) -0.004(1) -0.015(1) C
C91 0.036(1) 0.038(1) 0.034(1) -0.0153(9) 0.004(1) -0.0145(9) C
C92 0.035(1) 0.036(1) 0.034(1) -0.0134(9) 0.004(1) -0.0125(9) C
C93 0.045(1) 0.033(1) 0.051(2) -0.017(1) 0.001(1) -0.014(1) C
C94 0.041(2) 0.034(1) 0.110(3) -0.006(1) -0.020(2) -0.022(1) C
C95 0.044(2) 0.045(2) 0.092(2) -0.014(1) -0.007(2) -0.023(1) C
C96 0.049(2) 0.048(2) 0.105(3) -0.017(1) -0.020(2) -0.017(2) C
C97 0.056(2) 0.037(2) 0.094(3) -0.007(1) -0.019(2) -0.002(2) C
C98 0.039(2) 0.048(2) 0.108(3) -0.012(1) -0.012(2) -0.014(2) C
C99 0.041(2) 0.053(2) 0.112(3) -0.011(1) -0.022(2) -0.018(2) C
C100 0.058(2) 0.049(2) 0.101(2) -0.016(1) -0.025(2) -0.021(1) C
C101 0.071(2) 0.058(2) 0.090(2) -0.025(1) -0.020(2) -0.025(1) C
C102 0.115(3) 0.088(2) 0.112(3) -0.053(2) -0.007(3) -0.034(2) C

loop_
_atom_type_symbol
_atom_type_description
_atom_type_scat_dispersion_real
_atom_type_scat_dispersion_imag
_atom_type_scat_source
C ? 0.002 0.002 International_Tables_Vol_IV_Table_2.3.1
H ? 0.000 0.000 International_Tables_Vol_IV_Table_2.3.1
O ? 0.008 0.006 International_Tables_Vol_IV_Table_2.3.1
Si ? 0.072 0.071 International_Tables_Vol_IV_Table_2.3.1

loop_
_geom_angle_atom_site_label_1
_geom_angle_atom_site_label_2
_geom_angle_atom_site_label_3
_geom_angle
_geom_angle_site_symmetry_1
_geom_angle_site_symmetry_2
_geom_angle_site_symmetry_3
_geom_angle_publ_flag
O1 Si1 O2 109.9(1) . . . ?
O1 Si1 O3 110.1(1) . . . ?
O1 Si1 O8 109.8(1) . . . ?
O2 Si1 O3 108.5(1) . . . ?
O2 Si1 O8 108.3(1) . . . ?
O3 Si1 O8 110.2(1) . . . ?
Si1 O1 C1 138.5(2) . . . ?
O1 C1 C2 117.3(2) . . . ?
O1 C1 C6 121.7(2) . . . ?
C2 C1 C6 120.8(2) . . . ?
C1 C2 C3 118.0(2) . . . ?
C1 C2 C44 122.5(2) . . . ?
C3 C2 C44 119.4(2) . . . ?
C2 C3 C4 123.0(3) . . . ?
C3 C4 C5 116.4(2) . . . ?
C3 C4 C7 120.3(3) . . . ?
C5 C4 C7 123.2(3) . . . ?
C4 C5 C6 123.0(3) . . . ?
C1 C6 C5 118.0(3) . . . ?
C1 C6 C11 123.0(2) . . . ?
C5 C6 C11 119.1(2) . . . ?
C4 C7 C8 109.4(3) . . . ?
C4 C7 C9 109.1(3) . . . ?
C4 C7 C10 112.5(3) . . . ?
C8 C7 C9 108.6(4) . . . ?
C8 C7 C10 111.2(3) . . . ?
C9 C7 C10 105.9(3) . . . ?
C6 C11 C12 111.7(2) . . . ?
C11 C12 C13 120.5(2) . . . ?
C11 C12 C17 121.6(2) . . . ?
C13 C12 C17 117.7(3) . . . ?
C12 C13 O2 119.5(2) . . . ?
C12 C13 C14 122.4(3) . . . ?
O2 C13 C14 118.1(2) . . . ?
Si1 O2 C13 115.6(2) . . . ?
C13 C14 C15 117.8(3) . . . ?
C13 C14 C22 119.6(2) . . . ?
C15 C14 C22 122.5(3) . . . ?
C14 C15 C16 122.2(3) . . . ?
C15 C16 C17 117.5(3) . . . ?
C15 C16 C18 123.2(3) . . . ?
C17 C16 C18 119.3(3) . . . ?
C12 C17 C16 122.4(3) . . . ?
C16 C18 C19 109.2(3) . . . ?
C16 C18 C20 112.3(3) . . . ?
C16 C18 C21 109.4(3) . . . ?
C19 C18 C20 108.3(3) . . . ?
C19 C18 C21 109.4(3) . . . ?
C20 C18 C21 108.2(3) . . . ?
C14 C22 C23 120.6(2) . . . ?
C22 C23 C24 127.2(2) . . . ?
C22 C23 C28 114.6(2) . . . ?
C24 C23 C28 118.0(2) . . . ?
C23 C24 O3 121.8(2) . . . ?
C23 C24 C25 120.4(2) . . . ?
O3 C24 C25 117.9(2) . . . ?
Si1 O3 C24 129.4(2) . . . ?
C24 C25 C26 118.1(2) . . . ?
C24 C25 C33 125.5(2) . . . ?
C26 C25 C33 116.1(2) . . . ?
C25 C26 C27 123.7(3) . . . ?
C26 C27 C28 116.0(3) . . . ?
C26 C27 C29 121.1(3) . . . ?
C28 C27 C29 122.9(3) . . . ?
C23 C28 C27 123.7(3) . . . ?
C27 C29 C30 109.1(3) . . . ?
C27 C29 C31 112.8(3) . . . ?
C27 C29 C32 110.3(3) . . . ?
C30 C29 C31 105.3(4) . . . ?
C30 C29 C32 106.1(4) . . . ?
C31 C29 C32 112.7(4) . . . ?
C25 C33 C34 120.0(2) . . . ?
C33 C34 C35 120.7(2) . . . ?
C33 C34 C39 121.4(2) . . . ?
C35 C34 C39 117.8(2) . . . ?
C34 C35 O4 117.2(2) . . . ?
C34 C35 C36 121.6(2) . . . ?
O4 C35 C36 120.8(2) . . . ?
C35 O4 Si2 143.8(2) . . . ?
C35 C36 C37 117.9(2) . . . ?
C35 C36 C44 122.3(2) . . . ?
C37 C36 C44 119.3(2) . . . ?
C36 C37 C38 122.9(2) . . . ?
C37 C38 C39 116.5(2) . . . ?
C37 C38 C40 121.3(2) . . . ?
C39 C38 C40 122.2(2) . . . ?
C34 C39 C38 122.8(2) . . . ?
C38 C40 C41 111.5(2) . . . ?
C38 C40 C42 110.9(2) . . . ?
C38 C40 C43 108.4(2) . . . ?
C41 C40 C42 107.8(3) . . . ?
C41 C40 C43 108.6(3) . . . ?
C42 C40 C43 109.6(3) . . . ?
C2 C44 C36 109.0(2) . . . ?
O4 Si2 O5 109.2(1) . . . ?
O4 Si2 O6 109.7(1) . . . ?
O4 Si2 O7 109.9(1) . . . ?
O5 Si2 O6 109.2(1) . . . ?
O5 Si2 O7 108.1(1) . . . ?
O6 Si2 O7 110.6(1) . . . ?
Si2 O5 C45 133.3(2) . . . ?
O5 C45 C46 117.5(2) . . . ?
O5 C45 C50 120.9(2) . . . ?
C46 C45 C50 121.5(3) . . . ?
C45 C46 C47 117.5(3) . . . ?
C45 C46 C84 123.7(3) . . . ?
C47 C46 C84 118.6(3) . . . ?
C46 C47 C48 123.0(3) . . . ?
C47 C48 C49 117.4(3) . . . ?
C47 C48 C51 121.9(3) . . . ?
C49 C48 C51 120.7(3) . . . ?
C48 C49 C50 122.5(3) . . . ?
C45 C50 C49 118.0(3) . . . ?
C45 C50 C54 125.5(3) . . . ?
C49 C50 C54 116.3(3) . . . ?
C48 C51 C52 113.9(3) . . . ?
C51 C52 C53 127.2(3) . . . ?
C50 C54 C55 118.9(2) . . . ?
C54 C55 C56 120.1(3) . . . ?
C54 C55 C60 122.3(3) . . . ?
C56 C55 C60 117.6(3) . . . ?
C55 C56 O6 117.7(2) . . . ?
C55 C56 C57 122.5(3) . . . ?
O6 C56 C57 119.7(2) . . . ?
Si2 O6 C56 111.5(2) . . . ?
C56 C57 C58 117.9(3) . . . ?
C56 C57 C64 120.1(2) . . . ?
C58 C57 C64 122.0(3) . . . ?
C57 C58 C59 121.7(3) . . . ?
C58 C59 C60 118.1(3) . . . ?
C58 C59 C61 122.0(3) . . . ?
C60 C59 C61 119.9(3) . . . ?
C55 C60 C59 122.2(3) . . . ?
C59 C61 C62 113.7(3) . . . ?
C61 C62 C63 126.1(3) . . . ?
C57 C64 C65 112.9(2) . . . ?
C64 C65 C66 123.2(3) . . . ?
C64 C65 C70 119.2(3) . . . ?
C66 C65 C70 117.6(3) . . . ?
C65 C66 O7 122.0(2) . . . ?
C65 C66 C67 121.5(3) . . . ?
O7 C66 C67 116.4(2) . . . ?
Si2 O7 C66 149.0(2) . . . ?
C66 C67 C68 118.2(3) . . . ?
C66 C67 C74 121.7(2) . . . ?
C68 C67 C74 120.1(3) . . . ?
C67 C68 C69 122.1(3) . . . ?
C68 C69 C70 118.0(3) . . . ?
C68 C69 C71 120.2(3) . . . ?
C70 C69 C71 121.8(3) . . . ?
C65 C70 C69 122.5(3) . . . ?
C69 C71 C72 115.5(3) . . . ?
C71 C72 C73 127.1(4) . . . ?
C67 C74 C75 111.5(2) . . . ?
C74 C75 C76 123.0(2) . . . ?
C74 C75 C80 119.6(3) . . . ?
C76 C75 C80 117.1(3) . . . ?
C75 C76 O8 121.0(2) . . . ?
C75 C76 C77 122.7(2) . . . ?
O8 C76 C77 116.1(2) . . . ?
Si1 O8 C76 149.9(2) . . . ?
C76 C77 C78 117.5(3) . . . ?
C76 C77 C84 121.4(2) . . . ?
C78 C77 C84 121.1(3) . . . ?
C77 C78 C79 122.1(3) . . . ?
C78 C79 C80 118.3(3) . . . ?
C78 C79 C81 121.1(3) . . . ?
C80 C79 C81 120.7(3) . . . ?
C75 C80 C79 122.3(3) . . . ?
C79 C81 C82 114.1(3) . . . ?
C81 C82 C83 125.7(3) . . . ?
C46 C84 C77 116.8(2) . . . ?
C86 C85 C90 118.2(3) . . . ?
C86 C85 C91 120.6(3) . . . ?
C90 C85 C91 121.1(3) . . . ?
C85 C86 C87 120.7(3) . . . ?
C86 C87 C88 120.1(3) . . . ?
C87 C88 C89 119.8(3) . . . ?
C88 C89 C90 120.5(4) . . . ?
C85 C90 C89 120.7(3) . . . ?
C85 C91 C92 179.2(3) . . . ?
C91 C92 C93 180.0(9) . . . ?
C95 C94 C99 117.6(5) . . . ?
C95 C94 C100 120.4(4) . . . ?
C99 C94 C100 122.0(4) . . . ?
C94 C95 C96 121.0(4) . . . ?
C95 C96 C97 120.3(4) . . . ?
C96 C97 C98 119.8(5) . . . ?
C97 C98 C99 119.7(4) . . . ?
C94 C99 C98 121.5(4) . . . ?
C94 C100 C101 179.3(5) . . . ?
C100 C101 C102 178.5(6) . . . ?

loop_
_geom_bond_atom_site_label_1
_geom_bond_atom_site_label_2
_geom_bond_distance
_geom_bond_site_symmetry_1
_geom_bond_site_symmetry_2
_geom_bond_publ_flag
Si1 O1 1.626(2) . . ?
Si1 O2 1.641(2) . . ?
Si1 O3 1.625(2) . . ?
Si1 O8 1.597(2) . . ?
O1 C1 1.396(3) . . ?
C1 C2 1.406(4) . . ?
C1 C6 1.398(4) . . ?
C2 C3 1.394(4) . . ?
C2 C44 1.522(4) . . ?
C3 C4 1.399(4) . . ?
C4 C5 1.393(4) . . ?
C4 C7 1.542(4) . . ?
C5 C6 1.401(4) . . ?
C6 C11 1.523(4) . . ?
C7 C8 1.505(5) . . ?
C7 C9 1.552(5) . . ?
C7 C10 1.509(5) . . ?
C11 C12 1.515(4) . . ?
C12 C13 1.392(4) . . ?
C12 C17 1.398(4) . . ?
C13 O2 1.400(3) . . ?
C13 C14 1.396(4) . . ?
C14 C15 1.398(4) . . ?
C14 C22 1.509(4) . . ?
C15 C16 1.401(4) . . ?
C16 C17 1.399(4) . . ?
C16 C18 1.543(4) . . ?
C18 C19 1.543(5) . . ?
C18 C20 1.534(5) . . ?
C18 C21 1.533(5) . . ?
C22 C23 1.541(4) . . ?
C23 C24 1.405(4) . . ?
C23 C28 1.403(4) . . ?
C24 O3 1.404(3) . . ?
C24 C25 1.416(4) . . ?
C25 C26 1.393(4) . . ?
C25 C33 1.533(4) . . ?
C26 C27 1.396(4) . . ?
C27 C28 1.389(4) . . ?
C27 C29 1.549(4) . . ?
C29 C30 1.545(6) . . ?
C29 C31 1.514(5) . . ?
C29 C32 1.480(6) . . ?
C33 C34 1.512(4) . . ?
C34 C35 1.400(4) . . ?
C34 C39 1.393(4) . . ?
C35 O4 1.391(3) . . ?
C35 C36 1.389(4) . . ?
O4 Si2 1.607(2) . . ?
C36 C37 1.396(4) . . ?
C36 C44 1.518(4) . . ?
C37 C38 1.396(4) . . ?
C38 C39 1.403(4) . . ?
C38 C40 1.543(4) . . ?
C40 C41 1.535(4) . . ?
C40 C42 1.534(5) . . ?
C40 C43 1.539(4) . . ?
Si2 O5 1.625(2) . . ?
Si2 O6 1.637(2) . . ?
Si2 O7 1.614(2) . . ?
O5 C45 1.393(3) . . ?
C45 C46 1.404(4) . . ?
C45 C50 1.408(4) . . ?
C46 C47 1.404(4) . . ?
C46 C84 1.533(4) . . ?
C47 C48 1.390(5) . . ?
C48 C49 1.395(5) . . ?
C48 C51 1.518(5) . . ?
C49 C50 1.400(4) . . ?
C50 C54 1.515(4) . . ?
C51 C52 1.510(5) . . ?
C52 C53 1.306(5) . . ?
C54 C55 1.512(4) . . ?
C55 C56 1.396(4) . . ?
C55 C60 1.392(4) . . ?
C56 O6 1.410(3) . . ?
C56 C57 1.388(4) . . ?
C57 C58 1.400(4) . . ?
C57 C64 1.516(4) . . ?
C58 C59 1.395(4) . . ?
C59 C60 1.393(4) . . ?
C59 C61 1.517(4) . . ?
C61 C62 1.500(4) . . ?
C62 C63 1.305(5) . . ?
C64 C65 1.519(4) . . ?
C65 C66 1.395(4) . . ?
C65 C70 1.408(4) . . ?
C66 O7 1.391(3) . . ?
C66 C67 1.409(4) . . ?
C67 C68 1.395(4) . . ?
C67 C74 1.518(4) . . ?
C68 C69 1.390(4) . . ?
C69 C70 1.388(4) . . ?
C69 C71 1.521(4) . . ?
C71 C72 1.486(5) . . ?
C72 C73 1.311(6) . . ?
C74 C75 1.510(4) . . ?
C75 C76 1.393(4) . . ?
C75 C80 1.407(4) . . ?
C76 O8 1.389(3) . . ?
C76 C77 1.401(4) . . ?
C77 C78 1.396(4) . . ?
C77 C84 1.503(4) . . ?
C78 C79 1.392(5) . . ?
C79 C80 1.387(5) . . ?
C79 C81 1.516(4) . . ?
C81 C82 1.474(5) . . ?
C82 C83 1.313(5) . . ?
C85 C86 1.398(5) . . ?
C85 C90 1.388(5) . . ?
C85 C91 1.450(5) . . ?
C86 C87 1.394(5) . . ?
C87 C88 1.374(6) . . ?
C88 C89 1.378(5) . . ?
C89 C90 1.388(5) . . ?
C91 C92 1.191(4) . . ?
C92 C93 1.470(5) . . ?
C94 C95 1.393(6) . . ?
C94 C99 1.412(6) . . ?
C94 C100 1.469(7) . . ?
C95 C96 1.384(6) . . ?
C96 C97 1.379(6) . . ?
C97 C98 1.396(6) . . ?
C98 C99 1.369(7) . . ?
C100 C101 1.186(7) . . ?
C101 C102 1.435(8) . . ?

loop_
_geom_contact_atom_site_label_1
_geom_contact_atom_site_label_2
_geom_contact_distance
_geom_contact_site_symmetry_1
_geom_contact_site_symmetry_2
_geom_contact_publ_flag
? ? ? ? ? ?
